data_2237611
loop_
_publ_author_name
'Okuno, Tsunehisa'

_publ_section_title
;
 A new polymorph of 1,3-bis(pentafluorophenyl)urea
;
_journal_coeditor_code FF2101
_journal_issue 4
_journal_name_full 'Acta Crystallographica Section E'
_journal_page_first o608
_journal_paper_doi 10.1107/S1600536813007836
_journal_volume 69
_journal_year 2013
_chemical_formula_iupac 'C13 H2 F10 N2 O'
_chemical_formula_moiety 'C13 H2 F10 N2 O'
_chemical_formula_sum 'C13 H2 F10 N2 O'
_chemical_formula_weight 392.16
_chemical_name_systematic
;
1,3-Bis(pentafluorophenyl)urea
;
_space_group_IT_number 19
_symmetry_cell_setting orthorhombic
_symmetry_space_group_name_Hall 'P 2ac 2ab'
_symmetry_space_group_name_H-M 'P 21 21 21'
_atom_sites_solution_hydrogens geom
_atom_sites_solution_primary direct
_atom_sites_solution_secondary difmap
_cell_angle_alpha 90.0000
_cell_angle_beta 90.0000
_cell_angle_gamma 90.0000
_cell_formula_units_Z 4
_cell_length_a 4.5798(7)
_cell_length_b 9.5411(16)
_cell_length_c 29.136(5)
_cell_measurement_reflns_used 4650
_cell_measurement_temperature 93
_cell_measurement_theta_max 31.19
_cell_measurement_theta_min 2.25
_cell_volume 1273.1(4)
_computing_cell_refinement 'CrystalClear (Rigaku, 2008)'
_computing_data_collection 'CrystalClear (Rigaku, 2008)'
_computing_data_reduction 'CrystalClear (Rigaku, 2008)'
_computing_molecular_graphics 'ORTEP-3 for Windows (Farrugia, 2012)'
_computing_publication_material 'CrystalStructure  (Rigaku, 2010)'
_computing_structure_refinement 'SHELXL97 (Sheldrick, 2008)'
_computing_structure_solution 'SIR92 (Altomare, <i>et al.</i>, 1994)'
_diffrn_ambient_temperature 93
_diffrn_detector_area_resol_mean 28.445
_diffrn_measured_fraction_theta_full 0.991
_diffrn_measured_fraction_theta_max 0.991
_diffrn_measurement_device_type 'Rigaku Saturn724+'
_diffrn_measurement_method \w
_diffrn_radiation_type 'Mo K\a'
_diffrn_radiation_wavelength 0.71075
_diffrn_reflns_av_R_equivalents 0.0231
_diffrn_reflns_limit_h_max 5
_diffrn_reflns_limit_h_min -6
_diffrn_reflns_limit_k_max 13
_diffrn_reflns_limit_k_min -12
_diffrn_reflns_limit_l_max 37
_diffrn_reflns_limit_l_min -39
_diffrn_reflns_number 10307
_diffrn_reflns_theta_full 29.00
_diffrn_reflns_theta_max 29.00
_diffrn_standards_number 0
_exptl_absorpt_coefficient_mu 0.231
_exptl_absorpt_correction_T_max 0.993
_exptl_absorpt_correction_T_min 0.978
_exptl_absorpt_correction_type numerical
_exptl_absorpt_process_details '(NUMABS; Rigaku, 1999)'
_exptl_crystal_colour colorless
_exptl_crystal_density_diffrn 2.046
_exptl_crystal_density_method 'not measured'
_exptl_crystal_description platelet
_exptl_crystal_F_000 768.00
_exptl_crystal_size_max 0.150
_exptl_crystal_size_mid 0.150
_exptl_crystal_size_min 0.030
_refine_diff_density_max 0.340
_refine_diff_density_min -0.200
_refine_ls_extinction_method none
_refine_ls_goodness_of_fit_ref 1.093
_refine_ls_hydrogen_treatment refxyz
_refine_ls_number_parameters 241
_refine_ls_number_reflns 1991
_refine_ls_number_restraints 2
_refine_ls_R_factor_gt 0.0312
_refine_ls_shift/su_max 0.000
_refine_ls_structure_factor_coef Fsqd
_refine_ls_weighting_details 'w = 1/[\s^2^(Fo^2^)+(0.0393P)^2^+0.6807P] where P=(Fo^2^+2Fc^2^)/3'
_refine_ls_weighting_scheme calc
_refine_ls_wR_factor_ref 0.0802
_reflns_number_gt 1941
_reflns_number_total 1993
_reflns_threshold_expression F^2^>2\s(F^2^)
_cod_data_source_file ff2101.cif
_cod_data_source_block I
_cod_database_code 2237611
_cod_database_fobs_code 2237611

loop_
_symmetry_equiv_pos_site_id
_symmetry_equiv_pos_as_xyz
1 +X,+Y,+Z
2 1/2+X,1/2-Y,-Z
3 -X,1/2+Y,1/2-Z
4 1/2-X,-Y,1/2+Z

loop_
_atom_site_type_symbol
_atom_site_label
_atom_site_fract_x
_atom_site_fract_y
_atom_site_fract_z
_atom_site_U_iso_or_equiv
_atom_site_adp_type
_atom_site_calc_flag
_atom_site_occupancy
_atom_site_symmetry_multiplicity
F F1 1.1418(3) 0.61873(13) 0.20307(4) 0.0201(3) Uani d 1.0 4
F F2 0.9729(3) 0.60115(14) 0.11485(4) 0.0230(3) Uani d 1.0 4
F F3 0.5296(4) 0.42251(14) 0.09057(4) 0.0261(3) Uani d 1.0 4
F F4 0.2849(3) 0.25518(13) 0.15527(4) 0.0235(3) Uani d 1.0 4
F F5 0.4741(3) 0.26032(12) 0.24218(4) 0.0199(3) Uani d 1.0 4
F F6 1.1205(3) 0.65289(13) 0.41004(4) 0.0209(3) Uani d 1.0 4
F F7 0.9048(4) 0.66890(14) 0.49612(4) 0.0269(3) Uani d 1.0 4
F F8 0.4722(4) 0.49024(15) 0.52340(4) 0.0286(3) Uani d 1.0 4
F F9 0.2803(3) 0.28817(15) 0.46530(4) 0.0261(3) Uani d 1.0 4
F F10 0.5071(3) 0.26629(12) 0.38011(4) 0.0213(3) Uani d 1.0 4
O O1 0.4972(3) 0.46701(15) 0.30935(5) 0.0163(3) Uani d 1.0 4
N N1 0.9286(4) 0.4477(2) 0.27009(5) 0.0154(3) Uani d 1.0 4
N N2 0.9324(4) 0.45284(19) 0.34806(5) 0.0149(3) Uani d 1.0 4
C C1 0.8112(5) 0.4427(2) 0.22555(6) 0.0143(4) Uani d 1.0 4
C C2 0.9298(5) 0.5288(2) 0.19172(6) 0.0156(4) Uani d 1.0 4
C C3 0.8433(5) 0.5207(2) 0.14616(6) 0.0172(4) Uani d 1.0 4
C C4 0.6225(5) 0.4295(3) 0.13398(6) 0.0180(4) Uani d 1.0 4
C C5 0.4991(5) 0.3442(2) 0.16699(6) 0.0170(4) Uani d 1.0 4
C C6 0.5947(5) 0.3492(2) 0.21201(6) 0.0150(4) Uani d 1.0 4
C C7 0.8117(4) 0.4624(2) 0.39231(6) 0.0141(4) Uani d 1.0 4
C C8 0.9103(5) 0.5630(2) 0.42307(6) 0.0155(4) Uani d 1.0 4
C C9 0.8013(5) 0.5723(2) 0.46721(6) 0.0181(4) Uani d 1.0 4
C C10 0.5852(5) 0.4809(3) 0.48127(6) 0.0196(4) Uani d 1.0 4
C C11 0.4853(5) 0.3785(2) 0.45158(6) 0.0184(4) Uani d 1.0 4
C C12 0.6005(5) 0.3694(2) 0.40767(6) 0.0158(4) Uani d 1.0 4
C C13 0.7652(5) 0.4563(2) 0.30915(6) 0.0139(4) Uani d 1.0 4
H H1 1.117(4) 0.451(3) 0.2722(9) 0.0184 Uiso d 1.0 4
H H2 1.123(4) 0.459(3) 0.3452(9) 0.0179 Uiso d 1.0 4

loop_
_atom_site_aniso_label
_atom_site_aniso_U_11
_atom_site_aniso_U_22
_atom_site_aniso_U_33
_atom_site_aniso_U_12
_atom_site_aniso_U_13
_atom_site_aniso_U_23
F1 0.0170(6) 0.0229(6) 0.0204(6) -0.0048(5) -0.0003(5) -0.0012(5)
F2 0.0234(6) 0.0297(6) 0.0158(5) 0.0024(6) 0.0033(5) 0.0049(5)
F3 0.0296(7) 0.0353(7) 0.0135(5) 0.0054(7) -0.0075(6) -0.0045(5)
F4 0.0220(6) 0.0210(6) 0.0276(6) -0.0030(6) -0.0094(6) -0.0061(5)
F5 0.0200(6) 0.0195(6) 0.0202(6) -0.0027(6) -0.0016(5) 0.0030(5)
F6 0.0185(6) 0.0226(6) 0.0215(6) -0.0072(6) -0.0018(5) 0.0029(5)
F7 0.0326(8) 0.0299(7) 0.0181(5) -0.0002(7) -0.0049(6) -0.0073(5)
F8 0.0303(7) 0.0426(8) 0.0129(5) 0.0047(7) 0.0060(6) 0.0026(5)
F9 0.0201(6) 0.0324(7) 0.0259(6) -0.0066(6) 0.0043(6) 0.0104(6)
F10 0.0221(6) 0.0197(6) 0.0221(6) -0.0056(6) -0.0011(5) -0.0017(5)
O1 0.0100(6) 0.0234(7) 0.0154(6) -0.0001(6) -0.0011(6) 0.0006(6)
N1 0.0097(7) 0.0242(8) 0.0122(7) 0.0003(7) -0.0006(6) -0.0007(6)
N2 0.0094(7) 0.0237(8) 0.0117(7) 0.0000(7) -0.0004(6) 0.0004(6)
C1 0.0126(8) 0.0174(8) 0.0129(8) 0.0016(8) -0.0009(7) -0.0011(7)
C2 0.0134(8) 0.0178(8) 0.0155(8) 0.0009(7) -0.0004(7) -0.0017(7)
C3 0.0180(9) 0.0202(9) 0.0135(8) 0.0046(8) 0.0014(7) 0.0013(7)
C4 0.0193(9) 0.0230(9) 0.0116(8) 0.0063(9) -0.0036(8) -0.0040(7)
C5 0.0159(9) 0.0165(8) 0.0186(8) 0.0001(8) -0.0051(8) -0.0043(7)
C6 0.0136(8) 0.0163(8) 0.0152(8) 0.0015(8) -0.0007(7) -0.0010(7)
C7 0.0111(8) 0.0184(9) 0.0127(8) 0.0013(8) -0.0003(7) 0.0026(7)
C8 0.0134(8) 0.0180(8) 0.0151(8) -0.0005(8) -0.0008(7) 0.0026(7)
C9 0.0197(9) 0.0200(9) 0.0147(8) 0.0027(8) -0.0029(8) -0.0017(7)
C10 0.0190(9) 0.0277(10) 0.0122(8) 0.0060(9) 0.0015(7) 0.0032(7)
C11 0.0141(8) 0.0224(9) 0.0188(8) 0.0003(8) 0.0015(8) 0.0081(7)
C12 0.0139(8) 0.0172(8) 0.0162(8) 0.0003(8) -0.0012(7) 0.0010(7)
C13 0.0141(8) 0.0150(8) 0.0126(8) -0.0006(7) -0.0003(7) 0.0000(7)

loop_
_atom_type_symbol
_atom_type_description
_atom_type_scat_dispersion_real
_atom_type_scat_dispersion_imag
_atom_type_scat_source
C C 0.0033 0.0016
;
International Tables for Crystallography
(1992, Vol. C, Tables 4.2.6.8 and 6.1.1.4)
;
H H 0.0000 0.0000
;
International Tables for Crystallography
(1992, Vol. C, Table 6.1.1.4)
;
F F 0.0171 0.0103
;
International Tables for Crystallography
(1992, Vol. C, Tables 4.2.6.8 and 6.1.1.4)
;
N N 0.0061 0.0033
;
International Tables for Crystallography
(1992, Vol. C, Tables 4.2.6.8 and 6.1.1.4)
;
O O 0.0106 0.0060
;
International Tables for Crystallography
(1992, Vol. C, Tables 4.2.6.8 and 6.1.1.4)
;

loop_
_geom_angle_atom_site_label_1
_geom_angle_atom_site_label_2
_geom_angle_atom_site_label_3
_geom_angle
_geom_angle_publ_flag
C1 N1 C13 124.23(17) ?
C7 N2 C13 122.57(16) ?
N1 C1 C2 118.94(18) ?
N1 C1 C6 123.82(17) ?
C2 C1 C6 117.09(17) ?
F1 C2 C1 119.10(16) ?
F1 C2 C3 118.66(17) ?
C1 C2 C3 122.19(18) ?
F2 C3 C2 119.74(18) ?
F2 C3 C4 120.90(16) ?
C2 C3 C4 119.36(18) ?
F3 C4 C3 120.55(18) ?
F3 C4 C5 119.96(19) ?
C3 C4 C5 119.49(17) ?
F4 C5 C4 119.68(17) ?
F4 C5 C6 119.63(17) ?
C4 C5 C6 120.70(19) ?
F5 C6 C1 120.90(16) ?
F5 C6 C5 118.00(17) ?
C1 C6 C5 121.09(18) ?
N2 C7 C8 120.58(17) ?
N2 C7 C12 121.92(17) ?
C8 C7 C12 117.45(17) ?
F6 C8 C7 119.45(16) ?
F6 C8 C9 118.75(17) ?
C7 C8 C9 121.79(19) ?
F7 C9 C8 120.16(19) ?
F7 C9 C10 120.19(17) ?
C8 C9 C10 119.65(18) ?
F8 C10 C9 120.58(18) ?
F8 C10 C11 119.58(19) ?
C9 C10 C11 119.84(17) ?
F9 C11 C10 120.09(17) ?
F9 C11 C12 120.21(17) ?
C10 C11 C12 119.70(19) ?
F10 C12 C7 119.93(16) ?
F10 C12 C11 118.52(18) ?
C7 C12 C11 121.54(18) ?
O1 C13 N1 123.73(17) ?
O1 C13 N2 123.75(17) ?
N1 C13 N2 112.52(17) ?
C1 N1 H1 116.7(17) no
C13 N1 H1 119.0(17) no
C7 N2 H2 118.2(17) no
C13 N2 H2 118.4(17) no

loop_
_geom_bond_atom_site_label_1
_geom_bond_atom_site_label_2
_geom_bond_distance
_geom_bond_publ_flag
F1 C2 1.337(3) ?
F2 C3 1.332(3) ?
F3 C4 1.336(3) ?
F4 C5 1.342(3) ?
F5 C6 1.340(3) ?
F6 C8 1.344(3) ?
F7 C9 1.336(3) ?
F8 C10 1.335(3) ?
F9 C11 1.336(3) ?
F10 C12 1.340(3) ?
O1 C13 1.232(3) ?
N1 C1 1.405(3) ?
N1 C13 1.364(3) ?
N2 C7 1.406(3) ?
N2 C13 1.368(3) ?
C1 C2 1.393(3) ?
C1 C6 1.391(3) ?
C2 C3 1.387(3) ?
C3 C4 1.380(3) ?
C4 C5 1.381(3) ?
C5 C6 1.384(3) ?
C7 C8 1.389(3) ?
C7 C12 1.387(3) ?
C8 C9 1.382(3) ?
C9 C10 1.381(3) ?
C10 C11 1.383(3) ?
C11 C12 1.387(3) ?
N1 H1 0.864(18) no
N2 H2 0.879(18) no

loop_
_geom_contact_atom_site_label_1
_geom_contact_atom_site_label_2
_geom_contact_distance
_geom_contact_site_symmetry_2
_geom_contact_publ_flag
F1 F2 2.6895(18) . no
F1 N1 2.725(2) . no
F2 F3 2.744(2) . no
F3 F4 2.7126(18) . no
F4 F5 2.6767(18) . no
F5 O1 2.7803(19) . no
F5 N1 2.862(3) . no
F5 C13 3.014(3) . no
F6 F7 2.6999(18) . no
F6 N2 2.765(2) . no
F7 F8 2.732(2) . no
F8 F9 2.712(2) . no
F9 F10 2.6989(18) . no
F10 O1 2.8143(19) . no
F10 N2 2.799(3) . no
F10 C13 2.993(3) . no
O1 C1 2.843(3) . no
O1 C6 3.083(3) . no
O1 C7 2.814(3) . no
O1 C12 3.049(3) . no
C1 C4 2.807(3) . no
C2 C5 2.741(3) . no
C2 C13 3.571(3) . no
C3 C6 2.767(3) . no
C6 C13 3.109(3) . no
C7 C10 2.797(3) . no
C8 C11 2.753(3) . no
C8 C13 3.535(3) . no
C9 C12 2.757(3) . no
C12 C13 3.082(3) . no
F1 F5 3.5106(18) 3_655 no
F1 F5 2.7323(18) 3_755 no
F1 F10 3.2313(18) 3_755 no
F1 N1 3.251(3) 3_755 no
F1 N2 3.535(3) 3_755 no
F1 C1 3.557(3) 1_655 no
F1 C4 3.487(3) 1_655 no
F1 C5 3.263(3) 1_655 no
F1 C6 3.315(3) 1_655 no
F1 C6 3.523(3) 3_755 no
F1 C13 3.269(3) 3_755 no
F2 F3 3.147(2) 1_655 no
F2 F8 2.8148(18) 4_664 no
F2 F9 3.1594(19) 3_655 no
F2 F10 2.709(2) 3_655 no
F2 F10 2.859(2) 3_755 no
F2 N2 3.552(3) 3_755 no
F2 C4 3.441(3) 1_655 no
F2 C7 3.591(3) 3_755 no
F2 C12 3.286(3) 3_755 no
F3 F2 3.147(2) 1_455 no
F3 F6 3.0309(19) 3_745 no
F3 F7 2.9024(18) 4_664 no
F3 F8 3.131(2) 4_564 no
F3 F8 3.119(2) 4_664 no
F3 F10 3.3936(19) 3_655 no
F4 F6 2.8319(18) 3_645 no
F4 F6 3.4627(19) 3_745 no
F4 O1 3.101(2) 3_645 no
F4 N2 3.053(3) 3_645 no
F4 C1 3.478(3) 1_455 no
F4 C2 3.254(3) 1_455 no
F4 C3 3.252(3) 1_455 no
F4 C4 3.515(3) 1_455 no
F4 C7 3.150(3) 3_645 no
F4 C8 3.061(3) 3_645 no
F4 C13 3.043(3) 3_645 no
F5 F1 3.5106(18) 3_645 no
F5 F1 2.7323(18) 3_745 no
F5 O1 3.1785(19) 3_645 no
F5 N1 3.178(3) 1_455 no
F5 N1 3.525(3) 3_645 no
F5 C1 3.532(3) 1_455 no
F5 C1 3.432(3) 3_645 no
F5 C2 3.466(3) 3_645 no
F5 C13 3.442(3) 3_645 no
F6 F3 3.0309(19) 3_755 no
F6 F4 2.8319(18) 3_655 no
F6 F4 3.4627(19) 3_755 no
F6 F7 3.4730(18) 2_566 no
F6 C4 3.162(3) 3_755 no
F6 C5 3.377(3) 3_755 no
F6 C10 3.395(3) 1_655 no
F6 C11 3.333(3) 1_655 no
F6 C12 3.486(3) 1_655 no
F7 F3 2.9024(18) 4_665 no
F7 F6 3.4730(18) 2_466 no
F7 F7 2.773(2) 2_466 no
F7 F7 2.773(2) 2_566 no
F7 F8 3.208(3) 1_655 no
F7 F8 3.316(2) 2_566 no
F7 C9 3.246(3) 2_566 no
F7 C10 3.504(3) 2_566 no
F8 F2 2.8148(18) 4_665 no
F8 F3 3.131(2) 4_565 no
F8 F3 3.119(2) 4_665 no
F8 F7 3.208(3) 1_455 no
F8 F7 3.316(2) 2_466 no
F8 F9 3.026(2) 2_556 no
F8 C9 3.568(3) 1_455 no
F9 F2 3.1594(19) 3_645 no
F9 F8 3.026(2) 2_456 no
F9 F9 3.1405(19) 2_456 no
F9 F9 3.1405(19) 2_556 no
F9 C7 3.448(3) 1_455 no
F9 C8 3.356(3) 1_455 no
F9 C9 3.487(3) 1_455 no
F9 C10 3.133(3) 2_456 no
F9 C11 3.197(3) 2_456 no
F10 F1 3.2313(18) 3_745 no
F10 F2 2.709(2) 3_645 no
F10 F2 2.859(2) 3_745 no
F10 F3 3.3936(19) 3_645 no
F10 N2 3.312(3) 1_455 no
F10 C3 2.942(3) 3_645 no
F10 C4 3.293(3) 3_645 no
O1 F4 3.101(2) 3_655 no
O1 F5 3.1785(19) 3_655 no
O1 N1 2.850(3) 1_455 no
O1 N2 2.825(3) 1_455 no
O1 C13 3.354(3) 1_455 no
N1 F1 3.251(3) 3_745 no
N1 F5 3.178(3) 1_655 no
N1 F5 3.525(3) 3_655 no
N1 O1 2.850(3) 1_655 no
N2 F1 3.535(3) 3_745 no
N2 F2 3.552(3) 3_745 no
N2 F4 3.053(3) 3_655 no
N2 F10 3.312(3) 1_655 no
N2 O1 2.825(3) 1_655 no
C1 F1 3.557(3) 1_455 no
C1 F4 3.478(3) 1_655 no
C1 F5 3.532(3) 1_655 no
C1 F5 3.432(3) 3_655 no
C2 F4 3.254(3) 1_655 no
C2 F5 3.466(3) 3_655 no
C2 C5 3.228(3) 1_655 no
C2 C6 3.544(3) 1_655 no
C3 F4 3.252(3) 1_655 no
C3 F10 2.942(3) 3_655 no
C3 C5 3.496(3) 1_655 no
C4 F1 3.487(3) 1_455 no
C4 F2 3.441(3) 1_455 no
C4 F4 3.515(3) 1_655 no
C4 F6 3.162(3) 3_745 no
C4 F10 3.293(3) 3_655 no
C5 F1 3.263(3) 1_455 no
C5 F6 3.377(3) 3_745 no
C5 C2 3.228(3) 1_455 no
C5 C3 3.496(3) 1_455 no
C6 F1 3.315(3) 1_455 no
C6 F1 3.523(3) 3_745 no
C6 C2 3.544(3) 1_455 no
C7 F2 3.591(3) 3_745 no
C7 F4 3.150(3) 3_655 no
C7 F9 3.448(3) 1_655 no
C8 F4 3.061(3) 3_655 no
C8 F9 3.356(3) 1_655 no
C8 C11 3.275(3) 1_655 no
C9 F7 3.246(3) 2_466 no
C9 F8 3.568(3) 1_655 no
C9 F9 3.487(3) 1_655 no
C10 F6 3.395(3) 1_455 no
C10 F7 3.504(3) 2_466 no
C10 F9 3.133(3) 2_556 no
C11 F6 3.333(3) 1_455 no
C11 F9 3.197(3) 2_556 no
C11 C8 3.275(3) 1_455 no
C12 F2 3.286(3) 3_745 no
C12 F6 3.486(3) 1_455 no
C13 F1 3.269(3) 3_745 no
C13 F4 3.043(3) 3_655 no
C13 F5 3.442(3) 3_655 no
C13 O1 3.354(3) 1_655 no
F1 H1 2.58(3) . no
F5 H1 3.57(2) . no
F6 H2 2.64(3) . no
F10 H2 3.52(3) . no
O1 H1 3.040(19) . no
O1 H2 3.052(19) . no
N1 H2 2.37(3) . no
N2 H1 2.37(3) . no
C2 H1 2.61(3) . no
C6 H1 3.12(3) . no
C8 H2 2.66(3) . no
C12 H2 3.13(3) . no
H1 H2 2.13(4) . no
F1 H1 3.46(3) 3_755 no
F4 H2 3.39(3) 3_645 no
F5 H1 2.60(3) 1_455 no
F5 H1 3.52(3) 3_745 no
F10 H2 2.74(3) 1_455 no
O1 H1 2.06(2) 1_455 no
O1 H2 2.01(2) 1_455 no
C1 H1 3.460(19) 1_455 no
C6 H1 2.97(3) 1_455 no
C7 H2 3.44(2) 1_455 no
C11 H2 3.60(3) 1_455 no
C12 H2 2.97(3) 1_455 no
C13 H1 3.160(19) 1_455 no
C13 H2 3.123(19) 1_455 no
H1 F1 3.46(3) 3_745 no
H1 F5 2.60(3) 1_655 no
H1 F5 3.52(3) 3_755 no
H1 O1 2.06(2) 1_655 no
H1 C1 3.460(19) 1_655 no
H1 C6 2.97(3) 1_655 no
H1 C13 3.160(19) 1_655 no
H2 F4 3.39(3) 3_655 no
H2 F10 2.74(3) 1_655 no
H2 O1 2.01(2) 1_655 no
H2 C7 3.44(2) 1_655 no
H2 C11 3.60(3) 1_655 no
H2 C12 2.97(3) 1_655 no
H2 C13 3.123(19) 1_655 no

loop_
_geom_hbond_atom_site_label_D
_geom_hbond_atom_site_label_H
_geom_hbond_atom_site_label_A
_geom_hbond_site_symmetry_A
_geom_hbond_distance_DH
_geom_hbond_distance_HA
_geom_hbond_distance_DA
_geom_hbond_angle_DHA
_geom_hbond_publ_flag
N1 H1 O1 1_655 0.864(18) 2.057(18) 2.850(3) 152(3) y
N2 H2 O1 1_655 0.879(18) 2.008(18) 2.825(3) 154(3) y

loop_
_geom_torsion_atom_site_label_1
_geom_torsion_atom_site_label_2
_geom_torsion_atom_site_label_3
_geom_torsion_atom_site_label_4
_geom_torsion
_geom_torsion_publ_flag
C1 N1 C13 O1 -3.5(3) no
C1 N1 C13 N2 177.01(17) no
C13 N1 C1 C2 133.29(19) no
C13 N1 C1 C6 -51.4(3) no
C7 N2 C13 O1 -0.5(3) no
C7 N2 C13 N1 179.00(16) no
C13 N2 C7 C8 -125.94(19) no
C13 N2 C7 C12 56.8(3) no
N1 C1 C2 F1 -3.3(3) no
N1 C1 C2 C3 174.14(16) no
N1 C1 C6 F5 3.0(3) no
N1 C1 C6 C5 -176.48(16) no
C2 C1 C6 F5 178.43(16) no
C2 C1 C6 C5 -1.1(3) no
C6 C1 C2 F1 -178.95(16) no
C6 C1 C2 C3 -1.5(3) no
F1 C2 C3 F2 0.4(3) no
F1 C2 C3 C4 -179.26(15) no
C1 C2 C3 F2 -177.03(17) no
C1 C2 C3 C4 3.3(3) no
F2 C3 C4 F3 -1.5(3) no
F2 C3 C4 C5 177.88(16) no
C2 C3 C4 F3 178.15(17) no
C2 C3 C4 C5 -2.5(3) no
F3 C4 C5 F4 -0.4(3) no
F3 C4 C5 C6 179.35(16) no
C3 C4 C5 F4 -179.83(18) no
C3 C4 C5 C6 0.0(3) no
F4 C5 C6 F5 2.1(3) no
F4 C5 C6 C1 -178.37(15) no
C4 C5 C6 F5 -177.65(17) no
C4 C5 C6 C1 1.8(3) no
N2 C7 C8 F6 0.8(3) no
N2 C7 C8 C9 -178.16(16) no
N2 C7 C12 F10 0.4(3) no
N2 C7 C12 C11 179.16(16) no
C8 C7 C12 F10 -176.99(16) no
C8 C7 C12 C11 1.8(3) no
C12 C7 C8 F6 178.23(16) no
C12 C7 C8 C9 -0.8(3) no
F6 C8 C9 F7 -0.1(3) no
F6 C8 C9 C10 179.98(15) no
C7 C8 C9 F7 178.88(17) no
C7 C8 C9 C10 -1.0(3) no
F7 C9 C10 F8 1.7(3) no
F7 C9 C10 C11 -178.09(17) no
C8 C9 C10 F8 -178.41(18) no
C8 C9 C10 C11 1.8(3) no
F8 C10 C11 F9 -1.1(3) no
F8 C10 C11 C12 179.42(16) no
C9 C10 C11 F9 178.72(18) no
C9 C10 C11 C12 -0.8(3) no
F9 C11 C12 F10 -1.8(3) no
F9 C11 C12 C7 179.43(16) no
C10 C11 C12 F10 177.76(17) no
C10 C11 C12 C7 -1.0(3) no

loop_
_cod_related_entry_id
_cod_related_entry_database
_cod_related_entry_code
1 ChemSpider 80125
